data_7708181
loop_
_publ_author_name
'Drescher, Wiebke'
'Kleeberg, Christian'

_publ_section_title
;
 N-H deprotonation of a diaminodialkoxido diborane(4) - a structural study
 on bifunctional Lewis acids/bases and their dimerisation to
 B(sp<sup>2</sup>)<sub>2</sub>B(sp<sup>3</sup>)<sub>2</sub>N<sub>2</sub>
 six membered rings.
;
_journal_issue 37
_journal_name_full 'Dalton transactions (Cambridge, England : 2003)'
_journal_page_first 13149
_journal_page_last 13157
_journal_paper_doi 10.1039/d1dt02327f
_journal_volume 50
_journal_year 2021
_chemical_formula_moiety 'C66.91 H105.82 B8 N8 Na4 O12.73'
_chemical_formula_sum 'C66.91 H105.82 B8 N8 Na4 O12.73'
_chemical_formula_weight 1404.41
_space_group_crystal_system trigonal
_space_group_IT_number 154
_space_group_name_Hall 'P 32 2"'
_space_group_name_H-M_alt 'P 32 2 1'
_atom_sites_solution_hydrogens mixed
_atom_sites_solution_primary iterative
_atom_sites_solution_secondary difmap
_audit_creation_method SHELXL-2014/7
_audit_update_record
;
2021-06-09 deposited with the CCDC.	2021-08-25 downloaded from the CCDC.
;
_cell_angle_alpha 90
_cell_angle_beta 90
_cell_angle_gamma 120
_cell_formula_units_Z 3
_cell_length_a 16.6556(2)
_cell_length_b 16.6556(2)
_cell_length_c 27.4355(3)
_cell_measurement_reflns_used 28056
_cell_measurement_temperature 100(2)
_cell_measurement_theta_max 75.75
_cell_measurement_theta_min 4.42
_cell_volume 6591.19(13)
_computing_cell_refinement
;
 CrysAlisPro 1.171.38.43 (Rigaku Oxford Diffraction, 2015)
;
_computing_data_collection
;
 CrysAlisPro 1.171.38.43 (Rigaku Oxford Diffraction, 2015)
;
_computing_data_reduction
;
 CrysAlisPro 1.171.38.43 (Rigaku Oxford Diffraction, 2015)
;
_computing_molecular_graphics
;
 K. Brandenburg, 2016, Diamond 4.2.2, Crystal Impact GbR, Bonn, Germany.
;
_computing_publication_material
;
 WinGX v2014.1 (L. J. Farrugia, J. Appl. Cryst., 2012, 45, 849-854.)
;
_computing_structure_refinement
;
 SHELXL-2014/7 (G. M. Sheldrick, Acta Cryst., 2015, A71, 3--8)
;
_computing_structure_solution
;
 SHELXT (Ver. 2014/4) (G. M. Sheldrick, Acta Cryst., 2015, A71, 3--8)
;
_diffrn_ambient_environment N~2~
_diffrn_ambient_temperature 100(2)
_diffrn_detector 'CCD plate'
_diffrn_detector_area_resol_mean 10.3543
_diffrn_detector_type Atlas
_diffrn_measured_fraction_theta_full 0.999
_diffrn_measured_fraction_theta_max 0.995
_diffrn_measurement_device 'four-circle diffractometer'
_diffrn_measurement_device_type 'Oxford Diffraction, Xcalibur, Atlas, Nova'
_diffrn_measurement_method \w-scan
_diffrn_radiation_monochromator mirror
_diffrn_radiation_type CuK\a
_diffrn_radiation_wavelength 1.54184
_diffrn_reflns_av_R_equivalents 0.0426
_diffrn_reflns_av_unetI/netI 0.0231
_diffrn_reflns_Laue_measured_fraction_full 0.999
_diffrn_reflns_Laue_measured_fraction_max 0.995
_diffrn_reflns_limit_h_max 20
_diffrn_reflns_limit_h_min -20
_diffrn_reflns_limit_k_max 19
_diffrn_reflns_limit_k_min -20
_diffrn_reflns_limit_l_max 34
_diffrn_reflns_limit_l_min -24
_diffrn_reflns_number 59566
_diffrn_reflns_point_group_measured_fraction_full 0.999
_diffrn_reflns_point_group_measured_fraction_max 0.995
_diffrn_reflns_theta_full 67.684
_diffrn_reflns_theta_max 76.061
_diffrn_reflns_theta_min 3.462
_diffrn_source 'micro-focus sealed X-ray tube'
_diffrn_source_type 'Nova (Cu) X-ray Source'
_exptl_absorpt_coefficient_mu 0.740
_exptl_absorpt_correction_T_max 1.0000
_exptl_absorpt_correction_T_min 0.7937
_exptl_absorpt_correction_type multi-scan
_exptl_absorpt_process_details
;
 CrysAlisPro 1.171.38.43 (Rigaku Oxford Diffraction, 2015)
 Empirical absorption correction using spherical harmonics,
 implemented in SCALE3 ABSPACK scaling algorithm.
;
_exptl_crystal_colour 'clear colourless'
_exptl_crystal_density_diffrn 1.061
_exptl_crystal_description 'fragment of prism'
_exptl_crystal_F_000 2247.4
_exptl_crystal_recrystallization_method
;
 From a solution in THF layered with n-pentane at -40deg C.
;
_exptl_crystal_size_max 0.311
_exptl_crystal_size_mid 0.246
_exptl_crystal_size_min 0.242
_refine_diff_density_max 0.293
_refine_diff_density_min -0.304
_refine_diff_density_rms 0.053
_refine_ls_abs_structure_details
;
 Refined as an inversion twin.
;
_refine_ls_abs_structure_Flack 0.11(10)
_refine_ls_extinction_method none
_refine_ls_goodness_of_fit_ref 1.056
_refine_ls_hydrogen_treatment mixed
_refine_ls_matrix_type full
_refine_ls_number_parameters 535
_refine_ls_number_reflns 9108
_refine_ls_number_restraints 60
_refine_ls_restrained_S_all 1.069
_refine_ls_R_factor_all 0.0554
_refine_ls_R_factor_gt 0.0535
_refine_ls_shift/su_max 0.000
_refine_ls_shift/su_mean 0.000
_refine_ls_structure_factor_coef Fsqd
_refine_ls_weighting_details 'w=1/[\s^2^(Fo^2^)+(0.0766P)^2^+2.7526P] where P=(Fo^2^+2Fc^2^)/3'
_refine_ls_weighting_scheme calc
_refine_ls_wR_factor_gt 0.1453
_refine_ls_wR_factor_ref 0.1469
_reflns_Friedel_coverage 0.811
_reflns_Friedel_fraction_full 0.999
_reflns_Friedel_fraction_max 0.996
_reflns_number_gt 8695
_reflns_number_total 9108
_reflns_threshold_expression 'I > 2\s(I)'
_cod_data_source_file d1dt02327f2.cif
_cod_data_source_block wo2ck
_cod_depositor_comments 'Adding full bibliography for 7708180--7708186.cif.'
_cod_original_cell_volume 6591.19(17)
_cod_database_code 7708181
_shelx_shelxl_version_number 2014/7
_shelx_space_group_comment
;
The symmetry employed for this shelxl refinement is uniquely defined
by the following loop, which should always be used as a source of
symmetry information in preference to the above space-group names.
They are only intended as comments.
;

loop_
_space_group_symop_operation_xyz
'x, y, z'
'-y, x-y, z+2/3'
'-x+y, -x, z+1/3'
'y, x, -z'
'x-y, -y, -z+1/3'
'-x, -x+y, -z+2/3'

loop_
_atom_site_label
_atom_site_type_symbol
_atom_site_fract_x
_atom_site_fract_y
_atom_site_fract_z
_atom_site_U_iso_or_equiv
_atom_site_adp_type
_atom_site_occupancy
_atom_site_site_symmetry_order
_atom_site_calc_flag
_atom_site_refinement_flags_posn
_atom_site_refinement_flags_adp
_atom_site_refinement_flags_occupancy
_atom_site_disorder_assembly
_atom_site_disorder_group
C1 C 0.6084(2) 0.1059(2) 0.78532(11) 0.0325(6) Uani 1 1 d . . . . .
C2 C 0.6248(2) 0.0794(2) 0.83043(11) 0.0370(7) Uani 1 1 d . . . . .
H2 H 0.5840 0.0687 0.8570 0.044 Uiso 1 1 calc R U . . .
C3 C 0.7022(3) 0.0686(2) 0.83630(11) 0.0411(7) Uani 1 1 d . . . . .
H3 H 0.7146 0.0514 0.8672 0.049 Uiso 1 1 calc R U . . .
C4 C 0.7612(3) 0.0829(3) 0.79728(12) 0.0426(7) Uani 1 1 d . . . . .
H4 H 0.8127 0.0739 0.8016 0.051 Uiso 1 1 calc R U . . .
C5 C 0.7455(2) 0.1106(2) 0.75172(11) 0.0383(7) Uani 1 1 d . . . . .
H5 H 0.7862 0.1204 0.7253 0.046 Uiso 1 1 calc R U . . .
C6 C 0.6700(2) 0.1235(2) 0.74550(10) 0.0323(6) Uani 1 1 d . . . . .
C7 C 0.4666(3) 0.3098(3) 0.69193(13) 0.0485(9) Uani 1 1 d . . . . .
C8 C 0.3843(3) 0.2217(3) 0.71341(12) 0.0488(9) Uani 1 1 d . . . . .
C9 C 0.5049(4) 0.3947(3) 0.72524(16) 0.0658(13) Uani 1 1 d . . . . .
H9A H 0.5300 0.3828 0.7549 0.099 Uiso 1 1 calc R U . . .
H9B H 0.4550 0.4070 0.7339 0.099 Uiso 1 1 calc R U . . .
H9C H 0.5542 0.4486 0.7082 0.099 Uiso 1 1 calc R U . . .
C10 C 0.4469(4) 0.3374(3) 0.64179(14) 0.0594(11) Uani 1 1 d . . . . .
H10A H 0.5049 0.3863 0.6276 0.089 Uiso 1 1 calc R U . . .
H10B H 0.4033 0.3603 0.6455 0.089 Uiso 1 1 calc R U . . .
H10C H 0.4199 0.2832 0.6202 0.089 Uiso 1 1 calc R U . . .
C11 C 0.3932(3) 0.2129(3) 0.76847(12) 0.0561(10) Uani 1 1 d . . . . .
H11A H 0.3483 0.1498 0.7790 0.084 Uiso 1 1 calc R U . . .
H11B H 0.3810 0.2573 0.7856 0.084 Uiso 1 1 calc R U . . .
H11C H 0.4561 0.2260 0.7761 0.084 Uiso 1 1 calc R U . . .
C12 C 0.2892(4) 0.2110(4) 0.70297(15) 0.0675(13) Uani 1 1 d . . . . .
H12A H 0.2821 0.2155 0.6678 0.101 Uiso 1 1 calc R U . . .
H12B H 0.2841 0.2602 0.7197 0.101 Uiso 1 1 calc R U . . .
H12C H 0.2406 0.1505 0.7147 0.101 Uiso 1 1 calc R U . . .
C13 C 0.4405(2) 0.1223(2) 0.58757(10) 0.0340(6) Uani 1 1 d . . . . .
C14 C 0.3519(3) 0.1113(3) 0.58087(12) 0.0419(7) Uani 1 1 d . . . . .
H14 H 0.3226 0.1254 0.6065 0.050 Uiso 1 1 calc R U . A 3
C15 C 0.3076(3) 0.0792(3) 0.53602(12) 0.0462(8) Uani 1 1 d . . . . .
H15 H 0.2477 0.0717 0.5314 0.055 Uiso 1 1 calc R U . . .
C16 C 0.3490(3) 0.0582(3) 0.49808(12) 0.0433(8) Uani 1 1 d . . . . .
H16 H 0.3169 0.0360 0.4681 0.052 Uiso 1 1 calc R U . . .
C17 C 0.4370(2) 0.0694(2) 0.50352(11) 0.0379(7) Uani 1 1 d . . . . .
H17 H 0.4660 0.0563 0.4773 0.045 Uiso 1 1 calc R U . . .
C18 C 0.4816(2) 0.1002(2) 0.54825(11) 0.0343(6) Uani 1 1 d . . . . .
C19 C 0.8189(2) 0.2042(3) 0.61634(11) 0.0442(8) Uani 1 1 d . . . . .
C20 C 0.8372(2) 0.2977(3) 0.63795(13) 0.0468(8) Uani 1 1 d . . . . .
C21 C 0.8953(3) 0.1803(4) 0.62529(14) 0.0574(11) Uani 1 1 d . . . . .
H21A H 0.9039 0.1773 0.6604 0.086 Uiso 1 1 calc R U . . .
H21B H 0.9534 0.2281 0.6107 0.086 Uiso 1 1 calc R U . . .
H21C H 0.8774 0.1201 0.6105 0.086 Uiso 1 1 calc R U . . .
C22 C 0.7980(3) 0.1963(3) 0.56136(12) 0.0490(9) Uani 1 1 d . . . . .
H22A H 0.7753 0.1323 0.5507 0.073 Uiso 1 1 calc R U . . .
H22B H 0.8547 0.2380 0.5435 0.073 Uiso 1 1 calc R U . . .
H22C H 0.7506 0.2134 0.5549 0.073 Uiso 1 1 calc R U . . .
C23 C 0.8944(3) 0.3246(3) 0.68490(14) 0.0558(10) Uani 1 1 d . . . . .
H23A H 0.8950 0.3786 0.6995 0.084 Uiso 1 1 calc R U . . .
H23B H 0.9580 0.3398 0.6774 0.084 Uiso 1 1 calc R U . . .
H23C H 0.8667 0.2726 0.7079 0.084 Uiso 1 1 calc R U . . .
C24 C 0.8826(3) 0.3792(3) 0.60223(15) 0.0629(12) Uani 1 1 d . . . . .
H24A H 0.8436 0.3650 0.5732 0.094 Uiso 1 1 calc R U . . .
H24B H 0.9438 0.3895 0.5928 0.094 Uiso 1 1 calc R U . . .
H24C H 0.8893 0.4351 0.6179 0.094 Uiso 1 1 calc R U . . .
C25 C 0.8082(4) 0.3594(4) 0.80500(17) 0.0713(14) Uani 1 1 d . . . . .
H25A H 0.8664 0.4157 0.7953 0.086 Uiso 1 1 calc R U . . .
H25B H 0.8099 0.3043 0.7929 0.086 Uiso 1 1 calc R U . . .
B1 B 0.5502(3) 0.1444(2) 0.71852(12) 0.0332(7) Uani 1 1 d . . . . .
B2 B 0.4908(3) 0.1803(3) 0.67992(12) 0.0346(7) Uani 1 1 d . . . . .
B3 B 0.5832(3) 0.1481(2) 0.61360(12) 0.0332(7) Uani 1 1 d . . . . .
B4 B 0.6786(2) 0.1794(2) 0.65174(11) 0.0317(7) Uani 1 1 d . . . . .
N1 N 0.63554(18) 0.14720(17) 0.70465(8) 0.0310(5) Uani 1 1 d . . . . .
N2 N 0.5375(2) 0.11886(19) 0.76964(9) 0.0344(5) Uani 1 1 d D . . . .
N3 N 0.50006(19) 0.15008(18) 0.62762(9) 0.0326(5) Uani 1 1 d . . . . .
N4 N 0.56727(19) 0.11633(18) 0.56341(9) 0.0343(5) Uani 1 1 d D . . . .
O1 O 0.53653(18) 0.28453(16) 0.68592(8) 0.0409(5) Uani 1 1 d . . . . .
O2 O 0.39065(17) 0.14883(17) 0.68984(8) 0.0400(5) Uani 1 1 d . . . . .
O3 O 0.73753(16) 0.13779(15) 0.64166(7) 0.0357(5) Uani 1 1 d . . . . .
O4 O 0.74572(17) 0.28165(16) 0.64940(8) 0.0402(5) Uani 1 1 d . . . . .
Na1 Na 0.68781(11) 0.34226(10) 0.70377(5) 0.0515(4) Uani 1 1 d . . . . .
Na2 Na 0.62863(12) 0.0000 0.6667 0.0426(4) Uani 1 2 d S T P . .
Na3 Na 0.2931(2) 0.0000 0.6667 0.0443(8) Uani 0.728(8) 2 d S T P B 3
O7 O 0.1470(3) 0.0000 0.6667 0.0705(19) Uani 0.728(8) 2 d S T P B 3
C33 C 0.0839(6) -0.0274(8) 0.7082(3) 0.098(3) Uani 0.728(8) 1 d . . P B 3
H33A H 0.1177 -0.0035 0.7394 0.117 Uiso 0.728(8) 1 calc R U P B 3
H33B H 0.0436 -0.0955 0.7103 0.117 Uiso 0.728(8) 1 calc R U P B 3
C34 C 0.027(2) 0.022(3) 0.6940(9) 0.111(12) Uani 0.364(4) 1 d . . P B 3
H34A H -0.0386 -0.0174 0.7039 0.134 Uiso 0.364(4) 1 calc R U P B 3
H34B H 0.0525 0.0818 0.7116 0.134 Uiso 0.364(4) 1 calc R U P B 3
C35 C 0.031(2) 0.037(3) 0.6472(13) 0.117(12) Uani 0.364(4) 1 d . . P B 3
H35A H 0.0418 0.1001 0.6409 0.140 Uiso 0.364(4) 1 calc R U P B 3
H35B H -0.0281 -0.0082 0.6318 0.140 Uiso 0.364(4) 1 calc R U P B 3
Na3' Na 0.3512(8) 0.0000 0.6667 0.051(3) Uani 0.272(8) 2 d S T P B 4
H2N H 0.487(3) 0.108(3) 0.7908(15) 0.044(10) Uiso 1 1 d D . . . .
H4N H 0.619(5) 0.117(5) 0.543(3) 0.12(2) Uiso 1 1 d D . . . .
O5 O 0.7291(2) 0.3617(2) 0.78543(10) 0.0583(7) Uani 1 1 d . . . . .
C26 C 0.7973(6) 0.3552(7) 0.8587(2) 0.105(3) Uani 1 1 d . . . . .
H26A H 0.7759 0.2915 0.8706 0.126 Uiso 1 1 calc R U . . .
H26B H 0.8570 0.3980 0.8746 0.126 Uiso 1 1 calc R U . . .
C27 C 0.7280(5) 0.3827(5) 0.86967(17) 0.0850(18) Uani 1 1 d . . . . .
H27A H 0.7578 0.4504 0.8751 0.102 Uiso 1 1 calc R U . . .
H27B H 0.6911 0.3499 0.8988 0.102 Uiso 1 1 calc R U . . .
C28 C 0.6688(4) 0.3542(4) 0.82486(15) 0.0660(12) Uani 1 1 d . . . . .
H28A H 0.6170 0.2896 0.8280 0.079 Uiso 1 1 calc R U . . .
H28B H 0.6429 0.3955 0.8193 0.079 Uiso 1 1 calc R U . . .
O6 O 0.7831(9) 0.4990(5) 0.6865(3) 0.080(3) Uani 0.543(15) 1 d D . P C 1
C29 C 0.8157(10) 0.5714(7) 0.7192(4) 0.082(3) Uani 0.543(15) 1 d D U P C 1
H29A H 0.8723 0.5793 0.7354 0.099 Uiso 0.543(15) 1 calc R U P C 1
H29B H 0.7684 0.5583 0.7445 0.099 Uiso 0.543(15) 1 calc R U P C 1
C30 C 0.8361(9) 0.6530(7) 0.6936(5) 0.075(4) Uani 0.543(15) 1 d D U P C 1
H30A H 0.9020 0.7009 0.6978 0.091 Uiso 0.543(15) 1 calc R U P C 1
H30B H 0.7968 0.6782 0.7054 0.091 Uiso 0.543(15) 1 calc R U P C 1
C31 C 0.8154(14) 0.6240(12) 0.6418(5) 0.139(7) Uani 0.543(15) 1 d D U P C 1
H31A H 0.7591 0.6247 0.6310 0.167 Uiso 0.543(15) 1 calc R U P C 1
H31B H 0.8679 0.6664 0.6207 0.167 Uiso 0.543(15) 1 calc R U P C 1
C32 C 0.8030(14) 0.5426(11) 0.6395(5) 0.110(5) Uani 0.543(15) 1 d D U P C 1
H32A H 0.8593 0.5450 0.6260 0.132 Uiso 0.543(15) 1 calc R U P C 1
H32B H 0.7508 0.5050 0.6171 0.132 Uiso 0.543(15) 1 calc R U P C 1
O6' O 0.7381(9) 0.4953(6) 0.6905(3) 0.061(2) Uani 0.457(15) 1 d D . P C 2
C29' C 0.7674(11) 0.5756(6) 0.7183(3) 0.065(4) Uani 0.457(15) 1 d D U P C 2
H29C H 0.8151 0.5827 0.7422 0.078 Uiso 0.457(15) 1 calc R U P C 2
H29D H 0.7146 0.5733 0.7361 0.078 Uiso 0.457(15) 1 calc R U P C 2
C30' C 0.8045(16) 0.6489(9) 0.6847(6) 0.106(7) Uani 0.457(15) 1 d D U P C 2
H30C H 0.8730 0.6836 0.6866 0.128 Uiso 0.457(15) 1 calc R U P C 2
H30D H 0.7813 0.6921 0.6913 0.128 Uiso 0.457(15) 1 calc R U P C 2
C31' C 0.7737(19) 0.6057(14) 0.6359(6) 0.133(8) Uani 0.457(15) 1 d D U P C 2
H31C H 0.7299 0.6230 0.6215 0.160 Uiso 0.457(15) 1 calc R U P C 2
H31D H 0.8276 0.6273 0.6138 0.160 Uiso 0.457(15) 1 calc R U P C 2
C32' C 0.7347(10) 0.5196(10) 0.6413(3) 0.075(4) Uani 0.457(15) 1 d D U P C 2
H32C H 0.7655 0.4947 0.6203 0.090 Uiso 0.457(15) 1 calc R U P C 2
H32D H 0.6692 0.4910 0.6308 0.090 Uiso 0.457(15) 1 calc R U P C 2

loop_
_atom_site_aniso_label
_atom_site_aniso_U_11
_atom_site_aniso_U_22
_atom_site_aniso_U_33
_atom_site_aniso_U_23
_atom_site_aniso_U_13
_atom_site_aniso_U_12
C1 0.0388(16) 0.0319(14) 0.0254(13) 0.0018(11) 0.0031(11) 0.0167(13)
C2 0.0418(17) 0.0383(16) 0.0251(13) -0.0007(12) -0.0002(12) 0.0157(14)
C3 0.0482(19) 0.0404(17) 0.0300(15) 0.0027(12) -0.0032(13) 0.0185(15)
C4 0.0405(17) 0.0470(19) 0.0370(16) 0.0006(14) -0.0037(13) 0.0193(15)
C5 0.0383(16) 0.0434(17) 0.0290(14) 0.0003(12) 0.0008(12) 0.0172(14)
C6 0.0384(15) 0.0299(14) 0.0236(12) -0.0011(11) -0.0008(11) 0.0133(12)
C7 0.078(3) 0.053(2) 0.0328(16) -0.0090(15) -0.0093(16) 0.047(2)
C8 0.070(2) 0.074(3) 0.0260(15) -0.0045(15) -0.0010(15) 0.054(2)
C9 0.112(4) 0.066(3) 0.049(2) -0.0190(19) -0.017(2) 0.067(3)
C10 0.095(3) 0.073(3) 0.0368(18) -0.0013(18) -0.0095(19) 0.062(3)
C11 0.082(3) 0.083(3) 0.0291(15) -0.0034(17) 0.0015(17) 0.060(3)
C12 0.084(3) 0.115(4) 0.0386(19) -0.003(2) 0.001(2) 0.076(3)
C13 0.0420(16) 0.0331(15) 0.0247(13) 0.0011(11) 0.0000(12) 0.0171(13)
C14 0.0494(19) 0.053(2) 0.0288(14) 0.0013(13) 0.0004(13) 0.0301(17)
C15 0.0484(19) 0.060(2) 0.0344(16) -0.0032(15) -0.0059(14) 0.0300(18)
C16 0.055(2) 0.0453(18) 0.0281(14) -0.0029(13) -0.0079(14) 0.0236(16)
C17 0.0469(18) 0.0402(16) 0.0251(13) -0.0017(12) -0.0002(12) 0.0206(14)
C18 0.0410(16) 0.0337(15) 0.0261(14) 0.0013(11) 0.0019(12) 0.0172(13)
C19 0.0362(16) 0.058(2) 0.0285(14) 0.0065(14) 0.0046(12) 0.0162(16)
C20 0.0365(17) 0.049(2) 0.0327(16) 0.0050(14) 0.0044(13) 0.0048(15)
C21 0.0413(19) 0.090(3) 0.0364(17) 0.0022(18) 0.0037(15) 0.030(2)
C22 0.0463(19) 0.064(2) 0.0267(14) 0.0034(15) 0.0077(13) 0.0200(18)
C23 0.0418(19) 0.059(2) 0.0431(19) -0.0013(17) -0.0025(15) 0.0079(17)
C24 0.057(2) 0.054(2) 0.045(2) 0.0094(17) 0.0054(18) 0.003(2)
C25 0.064(3) 0.099(4) 0.059(3) -0.027(3) -0.011(2) 0.047(3)
B1 0.0423(18) 0.0317(16) 0.0242(15) -0.0012(12) 0.0013(13) 0.0174(14)
B2 0.0467(19) 0.0335(17) 0.0256(15) -0.0008(13) 0.0017(14) 0.0216(15)
B3 0.0407(18) 0.0304(16) 0.0252(15) 0.0010(12) 0.0047(13) 0.0154(14)
B4 0.0386(17) 0.0316(16) 0.0221(14) 0.0024(12) 0.0050(12) 0.0154(14)
N1 0.0384(13) 0.0304(12) 0.0206(11) 0.0023(9) 0.0019(10) 0.0145(11)
N2 0.0437(15) 0.0378(13) 0.0244(11) 0.0019(10) 0.0037(10) 0.0223(12)
N3 0.0393(14) 0.0333(13) 0.0247(12) 0.0002(10) 0.0007(10) 0.0177(11)
N4 0.0390(14) 0.0374(13) 0.0247(11) -0.0008(10) 0.0009(10) 0.0178(11)
O1 0.0598(15) 0.0373(12) 0.0325(10) -0.0055(9) -0.0055(10) 0.0294(11)
O2 0.0489(13) 0.0505(13) 0.0284(10) -0.0029(9) 0.0015(9) 0.0307(12)
O3 0.0368(11) 0.0406(12) 0.0277(10) 0.0026(8) 0.0056(8) 0.0178(10)
O4 0.0412(12) 0.0334(11) 0.0338(11) 0.0013(9) 0.0005(9) 0.0095(10)
Na1 0.0599(9) 0.0436(8) 0.0460(7) -0.0131(6) -0.0085(7) 0.0220(7)
Na2 0.0491(8) 0.0357(9) 0.0383(9) -0.0006(7) -0.0003(4) 0.0179(5)
Na3 0.0417(14) 0.0562(17) 0.0397(14) -0.0015(12) -0.0007(6) 0.0281(8)
O7 0.057(2) 0.105(5) 0.066(4) 0.001(4) 0.0007(18) 0.053(3)
C33 0.066(5) 0.152(9) 0.086(5) 0.001(5) 0.014(4) 0.062(6)
C34 0.09(2) 0.21(4) 0.063(12) -0.02(2) 0.004(12) 0.11(2)
C35 0.080(17) 0.17(3) 0.13(3) 0.05(2) 0.006(15) 0.08(2)
Na3' 0.073(7) 0.037(4) 0.032(4) 0.000(3) 0.0000(14) 0.0186(19)
O5 0.0633(17) 0.0739(19) 0.0402(13) -0.0171(13) -0.0065(12) 0.0361(15)
C26 0.136(6) 0.187(8) 0.057(3) -0.029(4) -0.021(3) 0.129(6)
C27 0.102(4) 0.145(6) 0.045(2) -0.028(3) -0.017(2) 0.090(4)
C28 0.073(3) 0.092(3) 0.046(2) -0.023(2) -0.009(2) 0.052(3)
O6 0.080(6) 0.050(4) 0.086(5) 0.001(3) 0.025(5) 0.013(4)
C29 0.078(7) 0.061(6) 0.113(8) -0.010(5) 0.005(6) 0.038(5)
C30 0.053(5) 0.060(6) 0.115(8) 0.024(5) 0.021(5) 0.030(4)
C31 0.095(10) 0.167(12) 0.105(9) 0.062(9) 0.008(7) 0.028(8)
C32 0.111(10) 0.104(9) 0.108(9) 0.017(7) 0.009(7) 0.048(8)
O6' 0.071(6) 0.057(4) 0.056(4) -0.020(3) -0.006(4) 0.034(5)
C29' 0.081(8) 0.042(5) 0.051(5) -0.009(4) 0.005(5) 0.014(5)
C30' 0.136(13) 0.083(9) 0.139(13) -0.013(7) -0.026(9) 0.084(9)
C31' 0.130(13) 0.181(15) 0.133(13) 0.013(10) 0.016(9) 0.112(11)
C32' 0.072(7) 0.096(8) 0.048(5) -0.004(5) -0.008(5) 0.036(6)

loop_
_atom_type_symbol
_atom_type_description
_atom_type_scat_dispersion_real
_atom_type_scat_dispersion_imag
_atom_type_scat_source
C C 0.0181 0.0091 'International Tables Vol C Tables 4.2.6.8 and 6.1.1.4'
H H 0.0000 0.0000 'International Tables Vol C Tables 4.2.6.8 and 6.1.1.4'
B B 0.0090 0.0039 'International Tables Vol C Tables 4.2.6.8 and 6.1.1.4'
N N 0.0311 0.0180 'International Tables Vol C Tables 4.2.6.8 and 6.1.1.4'
O O 0.0492 0.0322 'International Tables Vol C Tables 4.2.6.8 and 6.1.1.4'
Na Na 0.1353 0.1239 'International Tables Vol C Tables 4.2.6.8 and 6.1.1.4'

loop_
_geom_angle_atom_site_label_1
_geom_angle_atom_site_label_2
_geom_angle_atom_site_label_3
_geom_angle
_geom_angle_site_symmetry_1
_geom_angle_site_symmetry_3
_geom_angle_publ_flag
N2 C1 C2 130.7(3) . . ?
N2 C1 C6 108.4(3) . . ?
C2 C1 C6 120.9(3) . . ?
C1 C2 C3 119.0(3) . . ?
C4 C3 C2 120.5(3) . . ?
C3 C4 C5 120.7(3) . . ?
C6 C5 C4 119.5(3) . . ?
C6 C5 Na2 68.91(18) . . ?
C4 C5 Na2 131.4(2) . . ?
C5 C6 N1 132.2(3) . . ?
C5 C6 C1 119.3(3) . . ?
N1 C6 C1 108.4(3) . . ?
C5 C6 Na2 83.8(2) . . ?
N1 C6 Na2 66.92(15) . . ?
C1 C6 Na2 123.3(2) . . ?
O1 C7 C9 108.4(3) . . ?
O1 C7 C10 108.2(3) . . ?
C9 C7 C10 108.2(3) . . ?
O1 C7 C8 103.4(3) . . ?
C9 C7 C8 114.4(4) . . ?
C10 C7 C8 113.9(4) . . ?
O2 C8 C12 109.2(3) . . ?
O2 C8 C11 108.3(3) . . ?
C12 C8 C11 108.5(3) . . ?
O2 C8 C7 103.2(3) . . ?
C12 C8 C7 114.6(4) . . ?
C11 C8 C7 112.7(3) . . ?
N3 C13 C14 132.3(3) . . ?
N3 C13 C18 109.2(3) . . ?
C14 C13 C18 118.5(3) . . ?
N3 C13 Na3' 70.5(2) . . ?
C14 C13 Na3' 82.4(3) . . ?
C18 C13 Na3' 122.9(3) . . ?
C15 C14 C13 119.0(3) . . ?
C15 C14 Na3 122.4(3) . . ?
C13 C14 Na3 88.5(2) . . ?
C15 C14 Na3' 128.2(3) . . ?
C13 C14 Na3' 69.9(3) . . ?
C16 C15 C14 121.6(3) . . ?
C15 C16 C17 120.6(3) . . ?
C16 C17 C18 118.5(3) . . ?
N4 C18 C17 130.4(3) . . ?
N4 C18 C13 107.8(3) . . ?
C17 C18 C13 121.8(3) . . ?
O3 C19 C21 108.1(3) . . ?
O3 C19 C22 108.9(3) . . ?
C21 C19 C22 108.5(3) . . ?
O3 C19 C20 103.1(3) . . ?
C21 C19 C20 115.4(3) . . ?
C22 C19 C20 112.6(3) . . ?
O4 C20 C23 108.4(3) . . ?
O4 C20 C24 108.0(3) . . ?
C23 C20 C24 108.7(3) . . ?
O4 C20 C19 103.8(3) . . ?
C23 C20 C19 113.5(4) . . ?
C24 C20 C19 114.1(3) . . ?
O5 C25 C26 106.2(4) . . ?
N1 B1 N2 105.1(3) . . ?
N1 B1 B2 123.0(3) . . ?
N2 B1 B2 131.4(3) . . ?
N1 B1 Na1 74.14(17) . . ?
N2 B1 Na1 112.2(2) . . ?
B2 B1 Na1 77.93(17) . . ?
O2 B2 O1 102.4(3) . . ?
O2 B2 N3 109.1(3) . . ?
O1 B2 N3 113.4(3) . . ?
O2 B2 B1 119.4(3) . . ?
O1 B2 B1 106.3(3) . . ?
N3 B2 B1 106.4(3) . . ?
O2 B2 Na3' 57.2(3) . . ?
O1 B2 Na3' 158.6(4) . . ?
N3 B2 Na3' 71.98(19) . . ?
B1 B2 Na3' 91.1(3) . . ?
O2 B2 Na1 140.6(2) . . ?
O1 B2 Na1 43.43(15) . . ?
N3 B2 Na1 104.1(2) . . ?
B1 B2 Na1 68.64(17) . . ?
Na3' B2 Na1 157.8(3) . . ?
O2 B2 Na3 41.06(15) . . ?
O1 B2 Na3 141.7(2) . . ?
N3 B2 Na3 79.16(18) . . ?
B1 B2 Na3 104.01(19) . . ?
Na1 B2 Na3 172.48(14) . . ?
N4 B3 N3 104.9(3) . . ?
N4 B3 B4 130.5(3) . . ?
N3 B3 B4 124.6(3) . . ?
O3 B4 O4 103.4(3) . . ?
O3 B4 N1 107.7(2) . . ?
O4 B4 N1 112.2(2) . . ?
O3 B4 B3 117.6(2) . . ?
O4 B4 B3 111.3(2) . . ?
N1 B4 B3 104.9(2) . . ?
O3 B4 Na2 54.64(14) . . ?
O4 B4 Na2 154.7(2) . . ?
N1 B4 Na2 69.54(15) . . ?
B3 B4 Na2 91.67(18) . . ?
O3 B4 Na1 139.9(2) . . ?
O4 B4 Na1 47.31(14) . . ?
N1 B4 Na1 71.41(15) . . ?
B3 B4 Na1 100.52(19) . . ?
Na2 B4 Na1 140.88(12) . . ?
C6 N1 B1 108.3(2) . . ?
C6 N1 B4 130.2(3) . . ?
B1 N1 B4 121.4(2) . . ?
C6 N1 Na2 83.47(17) . . ?
B1 N1 Na2 119.5(2) . . ?
B4 N1 Na2 75.73(16) . . ?
C6 N1 Na1 112.62(18) . . ?
B1 N1 Na1 77.28(17) . . ?
B4 N1 Na1 77.46(16) . . ?
Na2 N1 Na1 153.07(10) . . ?
C1 N2 B1 109.7(3) . . ?
C13 N3 B3 108.2(2) . . ?
C13 N3 B2 131.7(3) . . ?
B3 N3 B2 120.1(3) . . ?
C13 N3 Na3' 80.5(2) . . ?
B3 N3 Na3' 121.7(3) . . ?
B2 N3 Na3' 74.98(17) . . ?
C18 N4 B3 109.9(3) . . ?
C7 O1 B2 109.4(3) . . ?
C7 O1 Na1 138.5(2) . . ?
B2 O1 Na1 109.1(2) . . ?
C8 O2 B2 109.1(3) . . ?
C8 O2 Na3 137.7(2) . . ?
B2 O2 Na3 113.2(2) . . ?
C8 O2 Na3' 159.2(3) . . ?
B2 O2 Na3' 89.7(4) . . ?
C19 O3 B4 108.7(3) . . ?
C19 O3 Na2 157.6(2) . . ?
B4 O3 Na2 92.09(18) . . ?
C20 O4 B4 109.7(3) . . ?
C20 O4 Na1 134.8(2) . . ?
B4 O4 Na1 103.62(18) . . ?
O1 Na1 O4 107.47(10) . . ?
O1 Na1 O6' 98.6(3) . . ?
O4 Na1 O6' 113.1(3) . . ?
O1 Na1 O5 117.34(12) . . ?
O4 Na1 O5 122.35(12) . . ?
O6' Na1 O5 94.7(2) . . ?
O1 Na1 O6 115.1(4) . . ?
O4 Na1 O6 99.3(3) . . ?
O5 Na1 O6 93.0(2) . . ?
O1 Na1 N1 83.06(9) . . ?
O4 Na1 N1 57.70(8) . . ?
O6' Na1 N1 170.5(3) . . ?
O5 Na1 N1 92.86(11) . . ?
O6 Na1 N1 155.3(3) . . ?
O1 Na1 B1 58.41(10) . . ?
O4 Na1 B1 81.88(10) . . ?
O6' Na1 B1 156.3(3) . . ?
O5 Na1 B1 91.93(12) . . ?
O6 Na1 B1 173.2(3) . . ?
N1 Na1 B1 28.59(9) . . ?
O1 Na1 B4 88.29(10) . . ?
O4 Na1 B4 29.06(9) . . ?
O6' Na1 B4 139.4(3) . . ?
O5 Na1 B4 117.61(12) . . ?
O6 Na1 B4 128.0(3) . . ?
N1 Na1 B4 31.13(7) . . ?
B1 Na1 B4 52.85(9) . . ?
O1 Na1 B2 27.50(9) . . ?
O4 Na1 B2 88.55(10) . . ?
O6' Na1 B2 125.2(3) . . ?
O5 Na1 B2 115.86(12) . . ?
O6 Na1 B2 139.8(3) . . ?
N1 Na1 B2 55.65(9) . . ?
B1 Na1 B2 33.43(10) . . ?
B4 Na1 B2 63.90(10) . . ?
O3 Na2 O3 144.84(16) . 5_556 ?
O3 Na2 N1 61.33(8) . . ?
O3 Na2 N1 137.44(8) 5_556 . ?
O3 Na2 N1 137.44(8) . 5_556 ?
O3 Na2 N1 61.33(8) 5_556 5_556 ?
N1 Na2 N1 129.69(14) . 5_556 ?
O3 Na2 B4 33.27(9) . . ?
O3 Na2 B4 169.75(9) 5_556 . ?
N1 Na2 B4 34.73(8) . . ?
N1 Na2 B4 127.85(11) 5_556 . ?
O3 Na2 B4 169.75(9) . 5_556 ?
O3 Na2 B4 33.27(9) 5_556 5_556 ?
N1 Na2 B4 127.85(11) . 5_556 ?
N1 Na2 B4 34.73(8) 5_556 5_556 ?
B4 Na2 B4 151.65(17) . 5_556 ?
O3 Na2 C6 111.50(8) . 5_556 ?
O3 Na2 C6 72.91(8) 5_556 5_556 ?
N1 Na2 C6 140.12(11) . 5_556 ?
N1 Na2 C6 29.61(8) 5_556 5_556 ?
B4 Na2 C6 117.31(10) . 5_556 ?
B4 Na2 C6 58.83(9) 5_556 5_556 ?
O3 Na2 C6 72.91(8) . . ?
O3 Na2 C6 111.50(8) 5_556 . ?
N1 Na2 C6 29.61(8) . . ?
N1 Na2 C6 140.12(11) 5_556 . ?
B4 Na2 C6 58.83(9) . . ?
B4 Na2 C6 117.31(10) 5_556 . ?
C6 Na2 C6 166.22(16) 5_556 . ?
O3 Na2 C5 70.15(9) . . ?
O3 Na2 C5 97.67(9) 5_556 . ?
N1 Na2 C5 53.46(9) . . ?
N1 Na2 C5 152.31(8) 5_556 . ?
B4 Na2 C5 72.14(10) . . ?
B4 Na2 C5 118.29(9) 5_556 . ?
C6 Na2 C5 166.03(12) 5_556 . ?
C6 Na2 C5 27.31(9) . . ?
O3 Na2 C5 97.67(9) . 5_556 ?
O3 Na2 C5 70.15(9) 5_556 5_556 ?
N1 Na2 C5 152.31(8) . 5_556 ?
N1 Na2 C5 53.46(9) 5_556 5_556 ?
B4 Na2 C5 118.29(9) . 5_556 ?
B4 Na2 C5 72.14(10) 5_556 5_556 ?
C6 Na2 C5 27.31(9) 5_556 5_556 ?
C6 Na2 C5 166.03(12) . 5_556 ?
C5 Na2 C5 140.10(15) . 5_556 ?
O2 Na3 O2 160.5(2) . 5_556 ?
O2 Na3 O7 99.77(11) . . ?
O2 Na3 O7 99.77(11) 5_556 . ?
O2 Na3 C14 107.33(10) . 5_556 ?
O2 Na3 C14 72.28(9) 5_556 5_556 ?
O7 Na3 C14 91.08(10) . 5_556 ?
O2 Na3 C14 72.29(9) . . ?
O2 Na3 C14 107.33(9) 5_556 . ?
O7 Na3 C14 91.08(10) . . ?
C14 Na3 C14 177.8(2) 5_556 . ?
O2 Na3 B2 135.21(17) . 5_556 ?
O2 Na3 B2 25.73(9) 5_556 5_556 ?
O7 Na3 B2 124.28(9) . 5_556 ?
C14 Na3 B2 67.85(10) 5_556 5_556 ?
C14 Na3 B2 110.84(11) . 5_556 ?
O2 Na3 B2 25.73(9) . . ?
O2 Na3 B2 135.21(17) 5_556 . ?
O7 Na3 B2 124.28(9) . . ?
C14 Na3 B2 110.85(11) 5_556 . ?
C14 Na3 B2 67.85(10) . . ?
B2 Na3 B2 111.43(17) 5_556 . ?
C33 O7 C33 111.3(8) . 5_556 ?
C33 O7 Na3 124.3(4) . . ?
C33 O7 Na3 124.3(4) 5_556 . ?
O7 C33 C34 99.8(12) . . ?
C35 C34 C33 111(3) . . ?
C34 C35 C33 110(3) . 5_556 ?
O2 Na3' O2 150.8(6) . 5_556 ?
O2 Na3' N3 58.78(10) . . ?
O2 Na3' N3 138.32(18) 5_556 . ?
O2 Na3' N3 138.32(18) . 5_556 ?
O2 Na3' N3 58.78(10) 5_556 5_556 ?
N3 Na3' N3 126.1(5) . 5_556 ?
O2 Na3' B2 171.3(2) . 5_556 ?
O2 Na3' B2 33.07(11) 5_556 5_556 ?
N3 Na3' B2 124.6(4) . 5_556 ?
N3 Na3' B2 33.04(10) 5_556 5_556 ?
O2 Na3' B2 33.07(11) . . ?
O2 Na3' B2 171.3(2) 5_556 . ?
N3 Na3' B2 33.04(10) . . ?
N3 Na3' B2 124.6(4) 5_556 . ?
B2 Na3' B2 145.2(5) 5_556 . ?
O2 Na3' C13 114.11(9) . 5_556 ?
O2 Na3' C13 71.02(8) 5_556 5_556 ?
N3 Na3' C13 136.4(4) . 5_556 ?
N3 Na3' C13 29.04(9) 5_556 5_556 ?
B2 Na3' C13 57.58(11) 5_556 5_556 ?
B2 Na3' C13 115.9(2) . 5_556 ?
O2 Na3' C13 71.02(8) . . ?
O2 Na3' C13 114.11(9) 5_556 . ?
N3 Na3' C13 29.04(9) . . ?
N3 Na3' C13 136.4(4) 5_556 . ?
B2 Na3' C13 115.9(2) 5_556 . ?
B2 Na3' C13 57.58(11) . . ?
C13 Na3' C13 161.0(5) 5_556 . ?
O2 Na3' C14 101.8(2) . 5_556 ?
O2 Na3' C14 68.99(14) 5_556 5_556 ?
N3 Na3' C14 151.41(17) . 5_556 ?
N3 Na3' C14 53.07(9) 5_556 5_556 ?
B2 Na3' C14 71.84(10) 5_556 5_556 ?
B2 Na3' C14 119.63(10) . 5_556 ?
C13 Na3' C14 27.71(10) 5_556 5_556 ?
C13 Na3' C14 170.5(4) . 5_556 ?
O2 Na3' C14 68.99(14) . . ?
O2 Na3' C14 101.8(2) 5_556 . ?
N3 Na3' C14 53.07(9) . . ?
N3 Na3' C14 151.41(17) 5_556 . ?
B2 Na3' C14 119.63(10) 5_556 . ?
B2 Na3' C14 71.84(10) . . ?
C13 Na3' C14 170.5(4) 5_556 . ?
C13 Na3' C14 27.71(10) . . ?
C14 Na3' C14 144.4(5) 5_556 . ?
C28 O5 C25 109.0(3) . . ?
C28 O5 Na1 124.7(3) . . ?
C25 O5 Na1 124.6(2) . . ?
C27 C26 C25 106.6(5) . . ?
C26 C27 C28 103.1(4) . . ?
O5 C28 C27 105.7(4) . . ?
C29 O6 C32 104.7(8) . . ?
C29 O6 Na1 126.7(7) . . ?
C32 O6 Na1 127.3(8) . . ?
O6 C29 C30 108.5(9) . . ?
C29 C30 C31 104.9(9) . . ?
C32 C31 C30 106.5(11) . . ?
C31 C32 O6 111.6(12) . . ?
C29' O6' C32' 106.9(8) . . ?
C29' O6' Na1 137.6(7) . . ?
C32' O6' Na1 115.3(7) . . ?
O6' C29' C30' 105.3(8) . . ?
C29' C30' C31' 106.1(11) . . ?
C32' C31' C30' 107.6(12) . . ?
C31' C32' O6' 111.6(11) . . ?

loop_
_geom_bond_atom_site_label_1
_geom_bond_atom_site_label_2
_geom_bond_distance
_geom_bond_site_symmetry_2
_geom_bond_publ_flag
C1 N2 1.372(4) . ?
C1 C2 1.386(4) . ?
C1 C6 1.425(4) . ?
C2 C3 1.396(5) . ?
C3 C4 1.391(5) . ?
C4 C5 1.401(4) . ?
C5 C6 1.388(5) . ?
C5 Na2 3.007(3) . ?
C6 N1 1.404(4) . ?
C6 Na2 2.822(3) . ?
C7 O1 1.432(5) . ?
C7 C9 1.529(5) . ?
C7 C10 1.537(5) . ?
C7 C8 1.539(6) . ?
C8 O2 1.425(4) . ?
C8 C12 1.529(6) . ?
C8 C11 1.532(4) . ?
C13 N3 1.396(4) . ?
C13 C14 1.404(5) . ?
C13 C18 1.421(4) . ?
C13 Na3' 2.835(4) . ?
C14 C15 1.396(5) . ?
C14 Na3 2.849(3) . ?
C14 Na3' 2.992(5) . ?
C15 C16 1.386(5) . ?
C16 C17 1.390(5) . ?
C17 C18 1.393(4) . ?
C18 N4 1.378(4) . ?
C19 O3 1.430(4) . ?
C19 C21 1.532(6) . ?
C19 C22 1.539(4) . ?
C19 C20 1.546(6) . ?
C20 O4 1.444(5) . ?
C20 C23 1.529(5) . ?
C20 C24 1.532(5) . ?
C25 O5 1.440(6) . ?
C25 C26 1.481(7) . ?
B1 N1 1.449(5) . ?
B1 N2 1.450(4) . ?
B1 B2 1.748(5) . ?
B1 Na1 2.954(4) . ?
B2 O2 1.502(5) . ?
B2 O1 1.516(4) . ?
B2 N3 1.554(4) . ?
B2 Na3' 2.752(6) . ?
B2 Na1 3.102(4) . ?
B2 Na3 3.179(4) . ?
B3 N4 1.451(4) . ?
B3 N3 1.454(5) . ?
B3 B4 1.750(5) . ?
B4 O3 1.484(4) . ?
B4 O4 1.500(4) . ?
B4 N1 1.589(4) . ?
B4 Na2 2.703(3) . ?
B4 Na1 3.000(4) . ?
N1 Na2 2.613(3) . ?
N1 Na1 2.913(3) . ?
N3 Na3' 2.710(7) . ?
O1 Na1 2.256(3) . ?
O2 Na3 2.272(3) . ?
O2 Na3' 2.314(4) . ?
O3 Na2 2.206(2) . ?
O4 Na1 2.269(3) . ?
Na1 O6' 2.279(8) . ?
Na1 O5 2.318(3) . ?
Na1 O6 2.327(7) . ?
Na2 O3 2.206(2) 5_556 ?
Na2 N1 2.613(3) 5_556 ?
Na2 B4 2.703(4) 5_556 ?
Na2 C6 2.822(3) 5_556 ?
Na2 C5 3.007(3) 5_556 ?
Na3 O2 2.272(3) 5_556 ?
Na3 O7 2.433(7) . ?
Na3 C14 2.849(3) 5_556 ?
Na3 B2 3.179(4) 5_556 ?
O7 C33 1.461(8) . ?
O7 C33 1.461(8) 5_556 ?
C33 C34 1.58(3) . ?
C34 C35 1.30(2) . ?
C35 C33 1.54(3) 5_556 ?
Na3' O2 2.314(4) 5_556 ?
Na3' N3 2.710(6) 5_556 ?
Na3' B2 2.752(5) 5_556 ?
Na3' C13 2.835(4) 5_556 ?
Na3' C14 2.992(5) 5_556 ?
O5 C28 1.438(5) . ?
C26 C27 1.471(8) . ?
C27 C28 1.497(6) . ?
O6 C29 1.379(10) . ?
O6 C32 1.435(11) . ?
C29 C30 1.412(12) . ?
C30 C31 1.486(15) . ?
C31 C32 1.266(17) . ?
O6' C29' 1.399(9) . ?
O6' C32' 1.418(10) . ?
C29' C30' 1.403(13) . ?
C30' C31' 1.484(16) . ?
C31' C32' 1.254(17) . ?

loop_
_geom_torsion_atom_site_label_1
_geom_torsion_atom_site_label_2
_geom_torsion_atom_site_label_3
_geom_torsion_atom_site_label_4
_geom_torsion
_geom_torsion_site_symmetry_1
_geom_torsion_site_symmetry_2
_geom_torsion_site_symmetry_3
_geom_torsion_site_symmetry_4
_geom_torsion_publ_flag
N2 C1 C2 C3 178.1(3) . . . . ?
C6 C1 C2 C3 -1.0(5) . . . . ?
C1 C2 C3 C4 -0.9(5) . . . . ?
C2 C3 C4 C5 1.6(5) . . . . ?
C3 C4 C5 C6 -0.2(5) . . . . ?
C3 C4 C5 Na2 -87.2(4) . . . . ?
C4 C5 C6 N1 -177.4(3) . . . . ?
Na2 C5 C6 N1 -50.9(3) . . . . ?
C4 C5 C6 C1 -1.7(5) . . . . ?
Na2 C5 C6 C1 124.9(3) . . . . ?
C4 C5 C6 Na2 -126.6(3) . . . . ?
N2 C1 C6 C5 -177.0(3) . . . . ?
C2 C1 C6 C5 2.3(5) . . . . ?
N2 C1 C6 N1 -0.3(3) . . . . ?
C2 C1 C6 N1 179.0(3) . . . . ?
N2 C1 C6 Na2 -74.3(3) . . . . ?
C2 C1 C6 Na2 105.0(3) . . . . ?
O1 C7 C8 O2 -35.3(3) . . . . ?
C9 C7 C8 O2 -153.0(3) . . . . ?
C10 C7 C8 O2 81.8(4) . . . . ?
O1 C7 C8 C12 -153.9(3) . . . . ?
C9 C7 C8 C12 88.4(4) . . . . ?
C10 C7 C8 C12 -36.8(4) . . . . ?
O1 C7 C8 C11 81.3(3) . . . . ?
C9 C7 C8 C11 -36.4(4) . . . . ?
C10 C7 C8 C11 -161.6(3) . . . . ?
N3 C13 C14 C15 -178.2(3) . . . . ?
C18 C13 C14 C15 0.0(5) . . . . ?
Na3' C13 C14 C15 -123.4(3) . . . . ?
N3 C13 C14 Na3 -51.5(4) . . . . ?
C18 C13 C14 Na3 126.7(3) . . . . ?
N3 C13 C14 Na3' -54.8(3) . . . . ?
C18 C13 C14 Na3' 123.4(3) . . . . ?
C13 C14 C15 C16 -0.1(6) . . . . ?
Na3 C14 C15 C16 -108.5(4) . . . . ?
Na3' C14 C15 C16 -86.5(5) . . . . ?
C14 C15 C16 C17 -0.6(6) . . . . ?
C15 C16 C17 C18 1.4(5) . . . . ?
C16 C17 C18 N4 179.5(3) . . . . ?
C16 C17 C18 C13 -1.5(5) . . . . ?
N3 C13 C18 N4 -1.4(3) . . . . ?
C14 C13 C18 N4 -179.9(3) . . . . ?
Na3' C13 C18 N4 -80.1(4) . . . . ?
N3 C13 C18 C17 179.4(3) . . . . ?
C14 C13 C18 C17 0.8(5) . . . . ?
Na3' C13 C18 C17 100.7(4) . . . . ?
O3 C19 C20 O4 -31.5(3) . . . . ?
C21 C19 C20 O4 -149.0(3) . . . . ?
C22 C19 C20 O4 85.7(3) . . . . ?
O3 C19 C20 C23 86.0(3) . . . . ?
C21 C19 C20 C23 -31.6(4) . . . . ?
C22 C19 C20 C23 -156.9(3) . . . . ?
O3 C19 C20 C24 -148.8(3) . . . . ?
C21 C19 C20 C24 93.7(4) . . . . ?
C22 C19 C20 C24 -31.6(4) . . . . ?
N1 B1 B2 O2 161.1(3) . . . . ?
N2 B1 B2 O2 -28.0(5) . . . . ?
Na1 B1 B2 O2 -137.1(3) . . . . ?
N1 B1 B2 O1 -84.0(3) . . . . ?
N2 B1 B2 O1 86.9(4) . . . . ?
Na1 B1 B2 O1 -22.1(2) . . . . ?
N1 B1 B2 N3 37.2(4) . . . . ?
N2 B1 B2 N3 -151.9(3) . . . . ?
Na1 B1 B2 N3 99.0(2) . . . . ?
N1 B1 B2 Na3' 108.7(3) . . . . ?
N2 B1 B2 Na3' -80.4(4) . . . . ?
Na1 B1 B2 Na3' 170.6(2) . . . . ?
N1 B1 B2 Na1 -61.8(3) . . . . ?
N2 B1 B2 Na1 109.1(3) . . . . ?
N1 B1 B2 Na3 119.8(3) . . . . ?
N2 B1 B2 Na3 -69.3(4) . . . . ?
Na1 B1 B2 Na3 -178.36(13) . . . . ?
N4 B3 B4 O3 -26.2(5) . . . . ?
N3 B3 B4 O3 154.3(3) . . . . ?
N4 B3 B4 O4 92.8(4) . . . . ?
N3 B3 B4 O4 -86.8(4) . . . . ?
N4 B3 B4 N1 -145.8(3) . . . . ?
N3 B3 B4 N1 34.7(4) . . . . ?
N4 B3 B4 Na2 -76.5(3) . . . . ?
N3 B3 B4 Na2 104.0(3) . . . . ?
N4 B3 B4 Na1 140.9(3) . . . . ?
N3 B3 B4 Na1 -38.7(3) . . . . ?
C5 C6 N1 B1 175.9(3) . . . . ?
C1 C6 N1 B1 -0.2(3) . . . . ?
Na2 C6 N1 B1 118.9(2) . . . . ?
C5 C6 N1 B4 -8.1(5) . . . . ?
C1 C6 N1 B4 175.8(3) . . . . ?
Na2 C6 N1 B4 -65.1(3) . . . . ?
C5 C6 N1 Na2 56.9(4) . . . . ?
C1 C6 N1 Na2 -119.2(2) . . . . ?
C5 C6 N1 Na1 -100.7(4) . . . . ?
C1 C6 N1 Na1 83.2(3) . . . . ?
Na2 C6 N1 Na1 -157.59(15) . . . . ?
N2 B1 N1 C6 0.7(3) . . . . ?
B2 B1 N1 C6 173.6(3) . . . . ?
Na1 B1 N1 C6 109.9(2) . . . . ?
N2 B1 N1 B4 -175.8(2) . . . . ?
B2 B1 N1 B4 -2.8(4) . . . . ?
Na1 B1 N1 B4 -66.5(2) . . . . ?
N2 B1 N1 Na2 93.5(2) . . . . ?
B2 B1 N1 Na2 -93.6(3) . . . . ?
Na1 B1 N1 Na2 -157.26(15) . . . . ?
N2 B1 N1 Na1 -109.3(2) . . . . ?
B2 B1 N1 Na1 63.7(3) . . . . ?
O3 B4 N1 C6 28.5(4) . . . . ?
O4 B4 N1 C6 -84.6(4) . . . . ?
B3 B4 N1 C6 154.5(3) . . . . ?
Na2 B4 N1 C6 68.4(3) . . . . ?
Na1 B4 N1 C6 -109.1(3) . . . . ?
O3 B4 N1 B1 -155.9(3) . . . . ?
O4 B4 N1 B1 91.0(3) . . . . ?
B3 B4 N1 B1 -29.9(4) . . . . ?
Na2 B4 N1 B1 -116.1(3) . . . . ?
Na1 B4 N1 B1 66.4(2) . . . . ?
O3 B4 N1 Na2 -39.8(2) . . . . ?
O4 B4 N1 Na2 -152.9(3) . . . . ?
B3 B4 N1 Na2 86.2(2) . . . . ?
Na1 B4 N1 Na2 -177.51(11) . . . . ?
O3 B4 N1 Na1 137.7(2) . . . . ?
O4 B4 N1 Na1 24.6(2) . . . . ?
B3 B4 N1 Na1 -96.3(2) . . . . ?
Na2 B4 N1 Na1 177.51(11) . . . . ?
C2 C1 N2 B1 -178.5(3) . . . . ?
C6 C1 N2 B1 0.7(3) . . . . ?
N1 B1 N2 C1 -0.8(3) . . . . ?
B2 B1 N2 C1 -173.0(3) . . . . ?
Na1 B1 N2 C1 -79.6(3) . . . . ?
C14 C13 N3 B3 179.6(4) . . . . ?
C18 C13 N3 B3 1.3(3) . . . . ?
Na3' C13 N3 B3 120.4(3) . . . . ?
C14 C13 N3 B2 -0.7(6) . . . . ?
C18 C13 N3 B2 -179.0(3) . . . . ?
Na3' C13 N3 B2 -59.9(4) . . . . ?
C14 C13 N3 Na3' 59.2(4) . . . . ?
C18 C13 N3 Na3' -119.1(3) . . . . ?
N4 B3 N3 C13 -0.8(3) . . . . ?
B4 B3 N3 C13 178.9(3) . . . . ?
N4 B3 N3 B2 179.5(3) . . . . ?
B4 B3 N3 B2 -0.8(4) . . . . ?
N4 B3 N3 Na3' 89.1(3) . . . . ?
B4 B3 N3 Na3' -91.2(3) . . . . ?
O2 B2 N3 C13 17.7(4) . . . . ?
O1 B2 N3 C13 -95.7(4) . . . . ?
B1 B2 N3 C13 147.8(3) . . . . ?
Na3' B2 N3 C13 62.0(4) . . . . ?
Na1 B2 N3 C13 -140.7(3) . . . . ?
Na3 B2 N3 C13 46.2(3) . . . . ?
O2 B2 N3 B3 -162.6(3) . . . . ?
O1 B2 N3 B3 83.9(4) . . . . ?
B1 B2 N3 B3 -32.6(4) . . . . ?
Na3' B2 N3 B3 -118.3(4) . . . . ?
Na1 B2 N3 B3 38.9(3) . . . . ?
Na3 B2 N3 B3 -134.1(3) . . . . ?
O2 B2 N3 Na3' -44.3(3) . . . . ?
O1 B2 N3 Na3' -157.8(4) . . . . ?
B1 B2 N3 Na3' 85.7(3) . . . . ?
Na1 B2 N3 Na3' 157.2(3) . . . . ?
C17 C18 N4 B3 -179.9(3) . . . . ?
C13 C18 N4 B3 0.9(3) . . . . ?
N3 B3 N4 C18 -0.1(3) . . . . ?
B4 B3 N4 C18 -179.7(3) . . . . ?
C9 C7 O1 B2 147.7(3) . . . . ?
C10 C7 O1 B2 -95.2(4) . . . . ?
C8 C7 O1 B2 25.9(3) . . . . ?
C9 C7 O1 Na1 -9.2(5) . . . . ?
C10 C7 O1 Na1 107.9(3) . . . . ?
C8 C7 O1 Na1 -131.0(3) . . . . ?
O2 B2 O1 C7 -7.3(3) . . . . ?
N3 B2 O1 C7 110.1(3) . . . . ?
B1 B2 O1 C7 -133.3(3) . . . . ?
Na3' B2 O1 C7 9.7(7) . . . . ?
Na1 B2 O1 C7 -164.0(3) . . . . ?
Na3 B2 O1 C7 7.5(4) . . . . ?
O2 B2 O1 Na1 156.69(17) . . . . ?
N3 B2 O1 Na1 -85.9(3) . . . . ?
B1 B2 O1 Na1 30.7(3) . . . . ?
Na3' B2 O1 Na1 173.7(5) . . . . ?
Na3 B2 O1 Na1 171.6(2) . . . . ?
C12 C8 O2 B2 154.2(3) . . . . ?
C11 C8 O2 B2 -87.8(4) . . . . ?
C7 C8 O2 B2 31.9(3) . . . . ?
C12 C8 O2 Na3 -28.9(4) . . . . ?
C11 C8 O2 Na3 89.1(4) . . . . ?
C7 C8 O2 Na3 -151.2(2) . . . . ?
C12 C8 O2 Na3' -51.8(9) . . . . ?
C11 C8 O2 Na3' 66.2(9) . . . . ?
C7 C8 O2 Na3' -174.1(7) . . . . ?
O1 B2 O2 C8 -16.3(3) . . . . ?
N3 B2 O2 C8 -136.7(3) . . . . ?
B1 B2 O2 C8 100.7(3) . . . . ?
Na3' B2 O2 C8 171.1(2) . . . . ?
Na1 B2 O2 C8 9.1(4) . . . . ?
Na3 B2 O2 C8 177.8(3) . . . . ?
O1 B2 O2 Na3 165.98(16) . . . . ?
N3 B2 O2 Na3 45.5(3) . . . . ?
B1 B2 O2 Na3 -77.1(3) . . . . ?
Na1 B2 O2 Na3 -168.6(2) . . . . ?
O1 B2 O2 Na3' 172.7(2) . . . . ?
N3 B2 O2 Na3' 52.2(2) . . . . ?
B1 B2 O2 Na3' -70.4(3) . . . . ?
Na1 B2 O2 Na3' -161.9(3) . . . . ?
C21 C19 O3 B4 155.9(3) . . . . ?
C22 C19 O3 B4 -86.5(3) . . . . ?
C20 C19 O3 B4 33.3(3) . . . . ?
C21 C19 O3 Na2 -46.5(6) . . . . ?
C22 C19 O3 Na2 71.1(6) . . . . ?
C20 C19 O3 Na2 -169.1(4) . . . . ?
O4 B4 O3 C19 -22.1(3) . . . . ?
N1 B4 O3 C19 -141.0(2) . . . . ?
B3 B4 O3 C19 101.0(3) . . . . ?
Na2 B4 O3 C19 171.6(2) . . . . ?
Na1 B4 O3 C19 -59.0(4) . . . . ?
O4 B4 O3 Na2 166.27(18) . . . . ?
N1 B4 O3 Na2 47.4(2) . . . . ?
B3 B4 O3 Na2 -70.7(2) . . . . ?
Na1 B4 O3 Na2 129.4(3) . . . . ?
C23 C20 O4 B4 -102.4(3) . . . . ?
C24 C20 O4 B4 140.0(3) . . . . ?
C19 C20 O4 B4 18.6(3) . . . . ?
C23 C20 O4 Na1 32.8(4) . . . . ?
C24 C20 O4 Na1 -84.8(4) . . . . ?
C19 C20 O4 Na1 153.7(2) . . . . ?
O3 B4 O4 C20 0.8(3) . . . . ?
N1 B4 O4 C20 116.6(3) . . . . ?
B3 B4 O4 C20 -126.3(3) . . . . ?
Na2 B4 O4 C20 27.8(6) . . . . ?
Na1 B4 O4 C20 149.0(3) . . . . ?
O3 B4 O4 Na1 -148.22(17) . . . . ?
N1 B4 O4 Na1 -32.5(3) . . . . ?
B3 B4 O4 Na1 84.7(2) . . . . ?
Na2 B4 O4 Na1 -121.2(4) . . . . ?
C33 O7 C33 C34 -20.5(13) 5_556 . . . ?
Na3 O7 C33 C34 159.5(13) . . . . ?
O7 C33 C34 C35 23(4) . . . . ?
C33 C34 C35 C33 -16(5) . . . 5_556 ?
C26 C25 O5 C28 -2.9(6) . . . . ?
C26 C25 O5 Na1 -168.6(4) . . . . ?
O5 C25 C26 C27 -16.4(8) . . . . ?
C25 C26 C27 C28 28.4(8) . . . . ?
C25 O5 C28 C27 20.8(6) . . . . ?
Na1 O5 C28 C27 -173.6(4) . . . . ?
C26 C27 C28 O5 -30.1(7) . . . . ?
C32 O6 C29 C30 12.0(14) . . . . ?
Na1 O6 C29 C30 -155.6(10) . . . . ?
O6 C29 C30 C31 -1.7(15) . . . . ?
C29 C30 C31 C32 -11(2) . . . . ?
C30 C31 C32 O6 19(2) . . . . ?
C29 O6 C32 C31 -20(2) . . . . ?
Na1 O6 C32 C31 147.3(15) . . . . ?
C32' O6' C29' C30' -15.7(17) . . . . ?
Na1 O6' C29' C30' 169.3(11) . . . . ?
O6' C29' C30' C31' 14(2) . . . . ?
C29' C30' C31' C32' -7(2) . . . . ?
C30' C31' C32' O6' -3(2) . . . . ?
C29' O6' C32' C31' 12(2) . . . . ?
Na1 O6' C32' C31' -171.9(14) . . . . ?
